data_4068743
loop_
_publ_author_name
'Zi, Guofu'
'Liu, Xue'
'Xiang, Li'
'Song, Haibin'

_publ_section_title
;
 Synthesis of Group 4 Metal Amides with New Chiral Biaryldiamine-Based
 Ligands and Their Use as Catalysts for Asymmetric
 Hydroamination/Cyclization
;
_journal_issue 4
_journal_name_full Organometallics
_journal_page_first 1127
_journal_paper_doi 10.1021/om801061v
_journal_volume 28
_journal_year 2009
_chemical_formula_moiety 'C28 H42 N6 Zr'
_chemical_formula_sum 'C28 H42 N6 Zr'
_chemical_formula_weight 553.90
_chemical_name_systematic
; 
 ? 
;
_space_group_IT_number 4
_symmetry_cell_setting monoclinic
_symmetry_space_group_name_Hall 'P 2yb'
_symmetry_space_group_name_H-M 'P 1 21 1'
_atom_sites_solution_hydrogens geom
_atom_sites_solution_primary direct
_atom_sites_solution_secondary difmap
_audit_creation_method SHELXL-97
_cell_angle_alpha 90.00
_cell_angle_beta 102.170(4)
_cell_angle_gamma 90.00
_cell_formula_units_Z 4
_cell_length_a 11.8758(13)
_cell_length_b 16.0956(15)
_cell_length_c 15.2689(15)
_cell_measurement_reflns_used 6722
_cell_measurement_temperature 113(2)
_cell_measurement_theta_max 27.9
_cell_measurement_theta_min 1.9
_cell_volume 2853.0(5)
_computing_cell_refinement CrystalClear
_computing_data_collection CrystalClear
_computing_data_reduction CrystalClear
_computing_publication_material 'CrystalStructure 3.7.0'
_computing_structure_refinement 'SHELXL-97 (Sheldrick, 1997)'
_computing_structure_solution 'SHELXS-97 (Sheldrick, 1990)'
_diffrn_ambient_temperature 113(2)
_diffrn_detector_area_resol_mean 7.31
_diffrn_measured_fraction_theta_full 0.981
_diffrn_measured_fraction_theta_max 0.981
_diffrn_measurement_device_type 'Rigaku Saturn'
_diffrn_measurement_method \w
_diffrn_radiation_monochromator confocal
_diffrn_radiation_source 'rotating anode'
_diffrn_radiation_type MoK\a
_diffrn_radiation_wavelength 0.71070
_diffrn_reflns_av_R_equivalents 0.0462
_diffrn_reflns_av_sigmaI/netI 0.0692
_diffrn_reflns_limit_h_max 13
_diffrn_reflns_limit_h_min -15
_diffrn_reflns_limit_k_max 21
_diffrn_reflns_limit_k_min -21
_diffrn_reflns_limit_l_max 20
_diffrn_reflns_limit_l_min -20
_diffrn_reflns_number 26947
_diffrn_reflns_theta_full 27.90
_diffrn_reflns_theta_max 27.90
_diffrn_reflns_theta_min 1.75
_diffrn_standards_decay_% 0
_diffrn_standards_interval_count 0
_diffrn_standards_interval_time 0
_diffrn_standards_number 0
_exptl_absorpt_coefficient_mu 0.412
_exptl_absorpt_correction_T_max 0.9371
_exptl_absorpt_correction_T_min 0.9005
_exptl_absorpt_correction_type multi-scan
_exptl_absorpt_process_details crystalclear
_exptl_crystal_colour colorless
_exptl_crystal_density_diffrn 1.290
_exptl_crystal_density_method 'not measured'
_exptl_crystal_description block
_exptl_crystal_F_000 1168
_exptl_crystal_size_max 0.26
_exptl_crystal_size_mid 0.22
_exptl_crystal_size_min 0.16
_refine_diff_density_max 0.502
_refine_diff_density_min -0.676
_refine_diff_density_rms 0.070
_refine_ls_abs_structure_details 'Flack H D (1983), Acta Cryst. A39, 876-881'
_refine_ls_abs_structure_Flack -0.07(3)
_refine_ls_extinction_method none
_refine_ls_goodness_of_fit_ref 1.017
_refine_ls_hydrogen_treatment constr
_refine_ls_matrix_type full
_refine_ls_number_parameters 651
_refine_ls_number_reflns 13132
_refine_ls_number_restraints 1
_refine_ls_restrained_S_all 1.017
_refine_ls_R_factor_all 0.0562
_refine_ls_R_factor_gt 0.0449
_refine_ls_shift/su_max 0.003
_refine_ls_shift/su_mean 0.000
_refine_ls_structure_factor_coef Fsqd
_refine_ls_weighting_details 'calc w=1/[\s^2^(Fo^2^)+(0.0461P)^2^+0.0000P] where P=(Fo^2^+2Fc^2^)/3'
_refine_ls_weighting_scheme calc
_refine_ls_wR_factor_gt 0.0957
_refine_ls_wR_factor_ref 0.1020
_reflns_number_gt 10985
_reflns_number_total 13132
_reflns_threshold_expression >2sigma(I)
_cod_data_source_file om801061v_si_001.cif
_cod_data_source_block compound14
_cod_original_sg_symbol_H-M P2(1)
_cod_database_code 4068743

loop_
_symmetry_equiv_pos_as_xyz
'x, y, z'
'-x, y+1/2, -z'

loop_
_atom_site_label
_atom_site_type_symbol
_atom_site_fract_x
_atom_site_fract_y
_atom_site_fract_z
_atom_site_U_iso_or_equiv
_atom_site_adp_type
_atom_site_occupancy
_atom_site_symmetry_multiplicity
_atom_site_calc_flag
_atom_site_refinement_flags
Zr1 Zr 0.12773(3) 0.478927(16) 0.53438(2) 0.02104(10) Uani 1 1 d .
Zr2 Zr 0.13051(3) 0.111452(16) 0.03198(2) 0.02053(10) Uani 1 1 d .
N1 N 0.5928(3) 0.6186(2) 0.6031(3) 0.0383(9) Uani 1 1 d .
N2 N 0.2862(3) 0.5370(2) 0.5937(2) 0.0237(9) Uani 1 1 d .
N3 N 0.2652(3) 0.3749(2) 0.6012(2) 0.0236(9) Uani 1 1 d .
N4 N 0.1193(3) 0.4173(3) 0.4156(2) 0.0267(8) Uani 1 1 d .
N5 N 0.0260(3) 0.4267(3) 0.6152(2) 0.0282(9) Uani 1 1 d .
N6 N 0.0168(3) 0.5771(2) 0.4842(2) 0.0275(9) Uani 1 1 d .
N7 N 0.2770(3) -0.0232(2) -0.1173(2) 0.0395(9) Uani 1 1 d .
N8 N 0.2897(3) 0.0550(2) 0.0964(2) 0.0201(8) Uani 1 1 d .
N9 N 0.2655(3) 0.2165(3) 0.1030(3) 0.0265(9) Uani 1 1 d .
N10 N 0.1181(3) 0.1844(2) -0.0802(2) 0.0261(8) Uani 1 1 d .
N11 N 0.0172(3) 0.0178(3) -0.0254(2) 0.0298(9) Uani 1 1 d .
N12 N 0.0255(3) 0.1565(3) 0.1137(3) 0.0335(10) Uani 1 1 d .
C1 C 0.4195(5) 0.6331(3) 0.4861(3) 0.0335(11) Uani 1 1 d .
C2 C 0.5319(4) 0.6026(3) 0.5140(3) 0.0348(11) Uani 1 1 d .
C3 C 0.5828(5) 0.5550(3) 0.4556(4) 0.0534(16) Uani 1 1 d .
H3 H 0.6586 0.5338 0.4747 0.064 Uiso 1 1 calc R
C4 C 0.5215(6) 0.5399(3) 0.3708(4) 0.0611(18) Uani 1 1 d .
H4 H 0.5553 0.5064 0.3321 0.073 Uiso 1 1 calc R
C5 C 0.4151(6) 0.5704(3) 0.3402(3) 0.0570(16) Uani 1 1 d .
H5 H 0.3766 0.5598 0.2801 0.068 Uiso 1 1 calc R
C6 C 0.3593(4) 0.6191(3) 0.3977(3) 0.0427(12) Uani 1 1 d .
C7 C 0.2408(5) 0.6516(4) 0.3666(3) 0.0563(15) Uani 1 1 d .
H7A H 0.1951 0.6394 0.4116 0.084 Uiso 1 1 calc R
H7B H 0.2052 0.6250 0.3098 0.084 Uiso 1 1 calc R
H7C H 0.2438 0.7118 0.3580 0.084 Uiso 1 1 calc R
C8 C 0.3586(4) 0.6751(3) 0.5509(3) 0.0235(9) Uani 1 1 d .
C9 C 0.2993(4) 0.6260(3) 0.6028(3) 0.0225(10) Uani 1 1 d .
C10 C 0.2437(4) 0.6649(3) 0.6645(3) 0.0296(11) Uani 1 1 d .
H10 H 0.2056 0.6323 0.7012 0.035 Uiso 1 1 calc R
C11 C 0.2444(4) 0.7504(3) 0.6719(3) 0.0351(12) Uani 1 1 d .
H11 H 0.2077 0.7762 0.7144 0.042 Uiso 1 1 calc R
C12 C 0.2984(4) 0.7988(3) 0.6177(3) 0.0336(11) Uani 1 1 d .
H12 H 0.2960 0.8576 0.6217 0.040 Uiso 1 1 calc R
C13 C 0.3558(4) 0.7616(3) 0.5576(3) 0.0301(10) Uani 1 1 d .
C14 C 0.4047(4) 0.8175(3) 0.4954(3) 0.0427(11) Uani 1 1 d .
H14A H 0.4596 0.7861 0.4686 0.064 Uiso 1 1 calc R
H14B H 0.4442 0.8646 0.5294 0.064 Uiso 1 1 calc R
H14C H 0.3421 0.8381 0.4480 0.064 Uiso 1 1 calc R
C15 C 0.6819(4) 0.5572(3) 0.6400(4) 0.0554(13) Uani 1 1 d .
H15A H 0.6503 0.5011 0.6286 0.083 Uiso 1 1 calc R
H15B H 0.7071 0.5658 0.7047 0.083 Uiso 1 1 calc R
H15C H 0.7478 0.5638 0.6113 0.083 Uiso 1 1 calc R
C16 C 0.6393(4) 0.7021(3) 0.6152(3) 0.0411(10) Uani 1 1 d .
H16A H 0.6961 0.7098 0.5778 0.062 Uiso 1 1 calc R
H16B H 0.6764 0.7105 0.6783 0.062 Uiso 1 1 calc R
H16C H 0.5768 0.7424 0.5978 0.062 Uiso 1 1 calc R
C17 C 0.3917(4) 0.4909(3) 0.6293(3) 0.0347(12) Uani 1 1 d .
H17A H 0.4289 0.5142 0.6883 0.042 Uiso 1 1 calc R
H17B H 0.4457 0.4975 0.5885 0.042 Uiso 1 1 calc R
C18 C 0.3688(4) 0.4015(3) 0.6396(3) 0.0247(10) Uani 1 1 d .
C19 C 0.4543(4) 0.3467(3) 0.6850(3) 0.0309(11) Uani 1 1 d .
H19 H 0.5288 0.3673 0.7111 0.037 Uiso 1 1 calc R
C20 C 0.4303(4) 0.2644(3) 0.6914(3) 0.0336(12) Uani 1 1 d .
H20 H 0.4862 0.2271 0.7233 0.040 Uiso 1 1 calc R
C21 C 0.3196(4) 0.2368(3) 0.6490(3) 0.0355(12) Uani 1 1 d .
H21 H 0.2998 0.1797 0.6501 0.043 Uiso 1 1 calc R
C22 C 0.2410(4) 0.2934(3) 0.6063(3) 0.0324(12) Uani 1 1 d .
H22 H 0.1660 0.2745 0.5790 0.039 Uiso 1 1 calc R
C23 C 0.2167(4) 0.4084(3) 0.3737(3) 0.0458(12) Uani 1 1 d .
H23A H 0.2324 0.3493 0.3667 0.069 Uiso 1 1 calc R
H23B H 0.2844 0.4349 0.4111 0.069 Uiso 1 1 calc R
H23C H 0.1994 0.4351 0.3146 0.069 Uiso 1 1 calc R
C24 C 0.0193(5) 0.3734(4) 0.3665(3) 0.0497(15) Uani 1 1 d .
H24A H 0.0007 0.3933 0.3045 0.075 Uiso 1 1 calc R
H24B H -0.0464 0.3835 0.3947 0.075 Uiso 1 1 calc R
H24C H 0.0357 0.3137 0.3671 0.075 Uiso 1 1 calc R
C25 C 0.0631(4) 0.3995(4) 0.7070(3) 0.0507(16) Uani 1 1 d .
H25A H 0.0173 0.4277 0.7445 0.076 Uiso 1 1 calc R
H25B H 0.1447 0.4132 0.7284 0.076 Uiso 1 1 calc R
H25C H 0.0525 0.3393 0.7103 0.076 Uiso 1 1 calc R
C26 C -0.0927(4) 0.4090(4) 0.5847(4) 0.0493(14) Uani 1 1 d .
H26A H -0.1035 0.3489 0.5773 0.074 Uiso 1 1 calc R
H26B H -0.1211 0.4367 0.5271 0.074 Uiso 1 1 calc R
H26C H -0.1357 0.4293 0.6286 0.074 Uiso 1 1 calc R
C27 C -0.0347(4) 0.5971(4) 0.3886(3) 0.0450(13) Uani 1 1 d .
H27A H -0.1187 0.5919 0.3782 0.068 Uiso 1 1 calc R
H27B H -0.0049 0.5584 0.3495 0.068 Uiso 1 1 calc R
H27C H -0.0143 0.6541 0.3755 0.068 Uiso 1 1 calc R
C28 C -0.0264(4) 0.6328(3) 0.5420(3) 0.0397(13) Uani 1 1 d .
H28A H 0.0009 0.6892 0.5341 0.059 Uiso 1 1 calc R
H28B H 0.0010 0.6154 0.6044 0.059 Uiso 1 1 calc R
H28C H -0.1108 0.6320 0.5273 0.059 Uiso 1 1 calc R
C29 C 0.4444(4) -0.0370(3) 0.0040(3) 0.0286(10) Uani 1 1 d .
C30 C 0.3916(4) -0.0081(3) -0.0811(3) 0.0328(10) Uani 1 1 d .
C31 C 0.4558(5) 0.0420(3) -0.1286(3) 0.0416(12) Uani 1 1 d .
H31 H 0.4203 0.0648 -0.1851 0.050 Uiso 1 1 calc R
C32 C 0.5703(5) 0.0576(3) -0.0926(3) 0.0464(13) Uani 1 1 d .
H32 H 0.6126 0.0919 -0.1248 0.056 Uiso 1 1 calc R
C33 C 0.6258(4) 0.0249(3) -0.0105(3) 0.0463(13) Uani 1 1 d .
H33 H 0.7058 0.0343 0.0112 0.056 Uiso 1 1 calc R
C34 C 0.5637(4) -0.0215(3) 0.0392(3) 0.0327(9) Uani 1 1 d .
C35 C 0.6241(4) -0.0524(3) 0.1289(3) 0.0483(14) Uani 1 1 d .
H35A H 0.6530 -0.1087 0.1229 0.072 Uiso 1 1 calc R
H35B H 0.5703 -0.0532 0.1695 0.072 Uiso 1 1 calc R
H35C H 0.6889 -0.0155 0.1532 0.072 Uiso 1 1 calc R
C36 C 0.3771(4) -0.0796(3) 0.0641(3) 0.0247(9) Uani 1 1 d .
C37 C 0.3021(3) -0.0318(3) 0.1067(3) 0.0224(10) Uani 1 1 d .
C38 C 0.2390(4) -0.0735(3) 0.1608(3) 0.0258(10) Uani 1 1 d .
H38 H 0.1911 -0.0421 0.1910 0.031 Uiso 1 1 calc R
C39 C 0.2437(4) -0.1590(3) 0.1720(3) 0.0285(11) Uani 1 1 d .
H39 H 0.1971 -0.1857 0.2070 0.034 Uiso 1 1 calc R
C40 C 0.3165(4) -0.2047(3) 0.1317(3) 0.0305(11) Uani 1 1 d .
H40 H 0.3208 -0.2632 0.1399 0.037 Uiso 1 1 calc R
C41 C 0.3845(4) -0.1661(3) 0.0787(3) 0.0331(11) Uani 1 1 d .
C42 C 0.4609(4) -0.2200(3) 0.0341(3) 0.0464(12) Uani 1 1 d .
H42A H 0.5063 -0.2574 0.0786 0.070 Uiso 1 1 calc R
H42B H 0.5129 -0.1845 0.0085 0.070 Uiso 1 1 calc R
H42C H 0.4129 -0.2528 -0.0137 0.070 Uiso 1 1 calc R
C43 C 0.3951(4) 0.1001(3) 0.1328(3) 0.0335(12) Uani 1 1 d .
H43A H 0.4504 0.0923 0.0931 0.040 Uiso 1 1 calc R
H43B H 0.4305 0.0773 0.1924 0.040 Uiso 1 1 calc R
C44 C 0.3724(4) 0.1914(3) 0.1414(3) 0.0213(9) Uani 1 1 d .
C45 C 0.4561(4) 0.2455(3) 0.1854(3) 0.0325(11) Uani 1 1 d .
H45 H 0.5307 0.2259 0.2127 0.039 Uiso 1 1 calc R
C46 C 0.4286(4) 0.3283(3) 0.1885(3) 0.0313(11) Uani 1 1 d .
H46 H 0.4852 0.3668 0.2171 0.038 Uiso 1 1 calc R
C47 C 0.3192(5) 0.3556(3) 0.1504(3) 0.0373(12) Uani 1 1 d .
H47 H 0.2986 0.4124 0.1535 0.045 Uiso 1 1 calc R
C48 C 0.2412(5) 0.2983(3) 0.1078(3) 0.0376(13) Uani 1 1 d .
H48 H 0.1662 0.3170 0.0802 0.045 Uiso 1 1 calc R
C49 C 0.2267(4) 0.0165(3) -0.2034(3) 0.0583(13) Uani 1 1 d .
H49A H 0.2425 0.0763 -0.1993 0.087 Uiso 1 1 calc R
H49B H 0.1432 0.0073 -0.2175 0.087 Uiso 1 1 calc R
H49C H 0.2607 -0.0077 -0.2507 0.087 Uiso 1 1 calc R
C50 C 0.2292(5) -0.1078(3) -0.1123(3) 0.0605(15) Uani 1 1 d .
H50A H 0.2905 -0.1490 -0.1103 0.091 Uiso 1 1 calc R
H50B H 0.1679 -0.1178 -0.1653 0.091 Uiso 1 1 calc R
H50C H 0.1977 -0.1126 -0.0582 0.091 Uiso 1 1 calc R
C51 C 0.2165(4) 0.2221(3) -0.1098(3) 0.0505(14) Uani 1 1 d .
H51A H 0.2071 0.2150 -0.1747 0.076 Uiso 1 1 calc R
H51B H 0.2879 0.1949 -0.0792 0.076 Uiso 1 1 calc R
H51C H 0.2203 0.2814 -0.0952 0.076 Uiso 1 1 calc R
C52 C 0.0123(4) 0.2189(4) -0.1290(3) 0.0430(14) Uani 1 1 d .
H52A H 0.0166 0.2796 -0.1264 0.064 Uiso 1 1 calc R
H52B H -0.0514 0.1998 -0.1025 0.064 Uiso 1 1 calc R
H52C H -0.0007 0.2008 -0.1916 0.064 Uiso 1 1 calc R
C53 C -0.0399(5) 0.0047(4) -0.1189(3) 0.0510(16) Uani 1 1 d .
H53A H -0.0293 -0.0530 -0.1357 0.076 Uiso 1 1 calc R
H53B H -0.0064 0.0420 -0.1573 0.076 Uiso 1 1 calc R
H53C H -0.1224 0.0165 -0.1265 0.076 Uiso 1 1 calc R
C54 C -0.0291(4) -0.0408(3) 0.0297(3) 0.0458(14) Uani 1 1 d .
H54A H -0.1130 -0.0346 0.0190 0.069 Uiso 1 1 calc R
H54B H 0.0044 -0.0300 0.0930 0.069 Uiso 1 1 calc R
H54C H -0.0100 -0.0975 0.0144 0.069 Uiso 1 1 calc R
C55 C -0.1004(4) 0.1641(5) 0.0804(4) 0.0595(17) Uani 1 1 d .
H55A H -0.1403 0.1284 0.1160 0.089 Uiso 1 1 calc R
H55B H -0.1205 0.1468 0.0174 0.089 Uiso 1 1 calc R
H55C H -0.1238 0.2219 0.0855 0.089 Uiso 1 1 calc R
C56 C 0.0560(5) 0.1834(5) 0.2057(4) 0.071(2) Uani 1 1 d .
H56A H 0.0277 0.2400 0.2106 0.107 Uiso 1 1 calc R
H56B H 0.1400 0.1825 0.2259 0.107 Uiso 1 1 calc R
H56C H 0.0212 0.1460 0.2431 0.107 Uiso 1 1 calc R

loop_
_atom_site_aniso_label
_atom_site_aniso_U_11
_atom_site_aniso_U_22
_atom_site_aniso_U_33
_atom_site_aniso_U_23
_atom_site_aniso_U_13
_atom_site_aniso_U_12
Zr1 0.0205(2) 0.0219(2) 0.0191(2) 0.00000(18) 0.00059(17) -0.00091(18)
Zr2 0.0181(2) 0.0198(2) 0.0217(2) 0.00238(18) -0.00015(17) -0.00097(18)
N1 0.035(2) 0.0305(19) 0.055(2) 0.016(2) 0.0221(18) 0.0133(17)
N2 0.026(2) 0.020(2) 0.024(2) 0.0054(16) 0.0033(16) 0.0000(17)
N3 0.023(2) 0.021(2) 0.025(2) -0.0045(16) 0.0007(17) -0.0036(17)
N4 0.034(2) 0.0229(18) 0.0202(17) -0.0004(15) -0.0021(15) -0.0010(16)
N5 0.025(2) 0.033(2) 0.0270(19) 0.0048(18) 0.0057(17) -0.0002(17)
N6 0.027(2) 0.021(2) 0.032(2) 0.0021(16) 0.0019(16) 0.0042(17)
N7 0.058(2) 0.036(2) 0.0231(17) 0.0036(16) 0.0048(17) 0.006(2)
N8 0.018(2) 0.0159(19) 0.0240(19) -0.0018(16) -0.0003(15) 0.0007(15)
N9 0.026(2) 0.025(2) 0.027(2) 0.0013(17) 0.0035(18) -0.0007(18)
N10 0.0236(19) 0.026(2) 0.0277(18) 0.0050(16) 0.0034(15) 0.0038(15)
N11 0.022(2) 0.028(2) 0.039(2) 0.0035(17) 0.0040(17) -0.0059(17)
N12 0.025(2) 0.043(3) 0.032(2) -0.0019(19) 0.0070(18) -0.0004(19)
C1 0.060(3) 0.014(2) 0.033(2) 0.0025(16) 0.024(2) -0.0086(19)
C2 0.056(3) 0.019(2) 0.038(2) 0.0044(19) 0.031(2) 0.003(2)
C3 0.087(4) 0.023(2) 0.068(4) 0.001(3) 0.056(3) 0.004(3)
C4 0.121(6) 0.025(3) 0.055(3) -0.003(2) 0.057(4) -0.011(3)
C5 0.114(5) 0.033(3) 0.030(3) -0.005(2) 0.030(3) -0.029(3)
C6 0.069(3) 0.032(3) 0.030(2) 0.001(2) 0.016(2) -0.021(3)
C7 0.077(4) 0.062(4) 0.024(2) 0.002(2) -0.005(2) -0.024(3)
C8 0.028(2) 0.021(2) 0.0211(19) -0.0003(16) 0.0043(16) 0.0008(17)
C9 0.025(2) 0.021(3) 0.020(2) -0.0027(18) 0.0018(18) 0.0046(19)
C10 0.023(2) 0.040(3) 0.025(2) 0.000(2) 0.004(2) 0.000(2)
C11 0.030(3) 0.041(3) 0.033(3) -0.009(2) 0.004(2) 0.008(3)
C12 0.034(3) 0.024(2) 0.038(3) -0.001(2) -0.003(2) 0.0053(19)
C13 0.038(2) 0.020(2) 0.032(2) -0.0031(17) 0.0059(19) -0.0030(17)
C14 0.052(3) 0.026(2) 0.049(3) 0.009(2) 0.009(2) 0.001(2)
C15 0.038(3) 0.045(3) 0.084(4) 0.021(3) 0.017(2) 0.009(2)
C16 0.045(3) 0.033(2) 0.049(3) 0.0033(19) 0.017(2) -0.0064(19)
C17 0.024(2) 0.033(3) 0.044(3) 0.016(3) -0.001(2) -0.011(2)
C18 0.025(2) 0.026(3) 0.023(2) 0.0060(19) 0.005(2) 0.003(2)
C19 0.019(2) 0.037(3) 0.035(3) 0.008(2) 0.003(2) 0.006(2)
C20 0.033(3) 0.033(3) 0.038(3) 0.005(2) 0.014(2) 0.011(2)
C21 0.042(3) 0.021(3) 0.043(3) -0.002(2) 0.009(3) 0.004(2)
C22 0.030(3) 0.026(3) 0.038(3) -0.005(2) 0.001(2) -0.001(2)
C23 0.052(3) 0.051(3) 0.036(2) -0.003(2) 0.013(2) 0.011(2)
C24 0.056(4) 0.050(4) 0.039(3) -0.013(3) 0.001(3) -0.012(3)
C25 0.045(3) 0.075(4) 0.036(3) 0.010(3) 0.016(3) 0.004(3)
C26 0.030(3) 0.063(4) 0.056(3) -0.001(3) 0.014(2) -0.002(2)
C27 0.041(3) 0.057(4) 0.032(2) 0.001(2) -0.004(2) 0.015(3)
C28 0.039(3) 0.045(3) 0.035(2) -0.010(2) 0.007(2) 0.015(2)
C29 0.039(2) 0.020(2) 0.030(2) -0.0031(16) 0.0137(18) 0.0038(17)
C30 0.046(2) 0.024(2) 0.030(2) -0.0051(17) 0.0110(19) 0.0076(18)
C31 0.064(3) 0.026(2) 0.040(3) -0.009(2) 0.023(2) 0.002(2)
C32 0.075(4) 0.021(2) 0.054(3) -0.005(2) 0.040(3) -0.004(2)
C33 0.053(3) 0.035(3) 0.060(3) -0.014(2) 0.031(3) -0.004(2)
C34 0.033(2) 0.024(2) 0.045(2) -0.004(2) 0.0157(19) 0.0041(19)
C35 0.027(2) 0.059(4) 0.057(3) 0.001(3) 0.006(2) 0.005(2)
C36 0.028(2) 0.020(2) 0.025(2) -0.0003(17) 0.0009(17) 0.0024(17)
C37 0.015(2) 0.025(3) 0.022(2) -0.0026(19) -0.0053(16) 0.0073(19)
C38 0.020(2) 0.023(2) 0.034(2) 0.001(2) 0.003(2) -0.0029(19)
C39 0.022(2) 0.027(3) 0.034(3) 0.002(2) 0.001(2) -0.008(2)
C40 0.032(2) 0.018(2) 0.038(3) 0.0043(18) -0.0018(19) -0.0019(18)
C41 0.040(3) 0.019(2) 0.039(2) -0.0022(18) 0.006(2) 0.0067(18)
C42 0.058(3) 0.022(2) 0.066(3) -0.002(2) 0.026(3) 0.011(2)
C43 0.024(2) 0.023(3) 0.046(3) -0.014(2) -0.008(2) -0.001(2)
C44 0.020(2) 0.021(2) 0.022(2) -0.0023(18) 0.0028(18) 0.0025(18)
C45 0.028(3) 0.029(3) 0.037(3) -0.003(2) 0.000(2) -0.001(2)
C46 0.038(3) 0.020(3) 0.034(3) -0.011(2) 0.003(2) -0.010(2)
C47 0.042(3) 0.014(3) 0.055(3) -0.001(2) 0.009(3) 0.000(2)
C48 0.034(3) 0.022(3) 0.051(3) 0.002(2) -0.004(3) 0.005(2)
C49 0.065(3) 0.073(3) 0.033(2) 0.007(2) 0.001(2) 0.013(3)
C50 0.068(3) 0.040(3) 0.059(3) -0.010(2) -0.018(3) -0.005(3)
C51 0.052(3) 0.055(3) 0.047(3) 0.012(2) 0.015(2) -0.017(3)
C52 0.045(3) 0.048(4) 0.031(3) 0.016(2) -0.004(2) 0.010(3)
C53 0.059(4) 0.045(3) 0.048(3) -0.017(3) 0.010(3) -0.019(3)
C54 0.039(3) 0.033(3) 0.056(3) 0.006(2) -0.012(2) -0.014(2)
C55 0.024(3) 0.097(5) 0.055(3) -0.028(3) 0.001(2) 0.001(3)
C56 0.053(4) 0.120(7) 0.041(3) -0.036(4) 0.012(3) -0.017(4)

loop_
_atom_type_symbol
_atom_type_description
_atom_type_scat_dispersion_real
_atom_type_scat_dispersion_imag
_atom_type_scat_source
C C 0.0033 0.0016 'International Tables Vol C Tables 4.2.6.8 and 6.1.1.4'
H H 0.0000 0.0000 'International Tables Vol C Tables 4.2.6.8 and 6.1.1.4'
N N 0.0061 0.0033 'International Tables Vol C Tables 4.2.6.8 and 6.1.1.4'
Zr Zr -2.9673 0.5597 'International Tables Vol C Tables 4.2.6.8 and 6.1.1.4'

loop_
_geom_angle_atom_site_label_1
_geom_angle_atom_site_label_2
_geom_angle_atom_site_label_3
_geom_angle
N4 Zr1 N5 113.81(16)
N4 Zr1 N6 97.56(15)
N5 Zr1 N6 97.04(15)
N4 Zr1 N2 117.59(15)
N5 Zr1 N2 119.89(14)
N6 Zr1 N2 104.82(14)
N4 Zr1 N3 86.58(14)
N5 Zr1 N3 83.96(14)
N6 Zr1 N3 174.87(14)
N2 Zr1 N3 70.45(15)
N10 Zr2 N12 110.80(16)
N10 Zr2 N11 97.83(15)
N12 Zr2 N11 95.10(15)
N10 Zr2 N8 121.73(14)
N12 Zr2 N8 117.24(15)
N11 Zr2 N8 108.37(14)
N10 Zr2 N9 84.19(15)
N12 Zr2 N9 84.92(15)
N11 Zr2 N9 177.81(15)
N8 Zr2 N9 69.75(15)
C2 N1 C16 113.2(4)
C2 N1 C15 115.1(4)
C16 N1 C15 110.5(4)
C9 N2 C17 113.7(4)
C9 N2 Zr1 123.0(3)
C17 N2 Zr1 123.2(3)
C18 N3 C22 118.7(4)
C18 N3 Zr1 116.7(3)
C22 N3 Zr1 124.5(3)
C23 N4 C24 111.6(4)
C23 N4 Zr1 123.1(3)
C24 N4 Zr1 125.1(3)
C26 N5 C25 109.7(4)
C26 N5 Zr1 123.3(3)
C25 N5 Zr1 127.0(3)
C28 N6 C27 110.1(4)
C28 N6 Zr1 121.8(3)
C27 N6 Zr1 128.0(3)
C30 N7 C49 117.6(4)
C30 N7 C50 119.8(4)
C49 N7 C50 110.9(4)
C37 N8 C43 113.0(4)
C37 N8 Zr2 122.2(3)
C43 N8 Zr2 124.8(3)
C44 N9 C48 117.5(4)
C44 N9 Zr2 117.4(3)
C48 N9 Zr2 125.1(3)
C52 N10 C51 110.4(4)
C52 N10 Zr2 123.8(3)
C51 N10 Zr2 124.7(3)
C54 N11 C53 108.7(4)
C54 N11 Zr2 121.2(3)
C53 N11 Zr2 129.7(3)
C56 N12 C55 109.8(4)
C56 N12 Zr2 129.2(3)
C55 N12 Zr2 121.0(3)
C2 C1 C6 119.7(4)
C2 C1 C8 121.1(4)
C6 C1 C8 119.1(5)
C1 C2 C3 120.5(4)
C1 C2 N1 119.2(4)
C3 C2 N1 120.4(5)
C4 C3 C2 119.0(5)
C4 C3 H3 120.5
C2 C3 H3 120.5
C5 C4 C3 122.6(5)
C5 C4 H4 118.7
C3 C4 H4 118.7
C4 C5 C6 120.4(5)
C4 C5 H5 119.8
C6 C5 H5 119.8
C1 C6 C5 117.8(5)
C1 C6 C7 120.5(4)
C5 C6 C7 121.7(5)
C6 C7 H7A 109.5
C6 C7 H7B 109.5
H7A C7 H7B 109.5
C6 C7 H7C 109.5
H7A C7 H7C 109.5
H7B C7 H7C 109.5
C13 C8 C9 119.7(4)
C13 C8 C1 121.2(4)
C9 C8 C1 119.0(4)
C10 C9 C8 119.2(4)
C10 C9 N2 116.8(4)
C8 C9 N2 124.0(4)
C11 C10 C9 120.3(5)
C11 C10 H10 119.9
C9 C10 H10 119.9
C10 C11 C12 120.4(5)
C10 C11 H11 119.8
C12 C11 H11 119.8
C11 C12 C13 120.3(5)
C11 C12 H12 119.8
C13 C12 H12 119.8
C12 C13 C8 120.0(4)
C12 C13 C14 117.8(4)
C8 C13 C14 122.0(4)
C13 C14 H14A 109.5
C13 C14 H14B 109.5
H14A C14 H14B 109.5
C13 C14 H14C 109.5
H14A C14 H14C 109.5
H14B C14 H14C 109.5
N1 C15 H15A 109.5
N1 C15 H15B 109.5
H15A C15 H15B 109.5
N1 C15 H15C 109.5
H15A C15 H15C 109.5
H15B C15 H15C 109.5
N1 C16 H16A 109.5
N1 C16 H16B 109.5
H16A C16 H16B 109.5
N1 C16 H16C 109.5
H16A C16 H16C 109.5
H16B C16 H16C 109.5
N2 C17 C18 111.9(4)
N2 C17 H17A 109.2
C18 C17 H17A 109.2
N2 C17 H17B 109.2
C18 C17 H17B 109.2
H17A C17 H17B 107.9
N3 C18 C19 121.5(5)
N3 C18 C17 116.3(4)
C19 C18 C17 122.1(4)
C20 C19 C18 120.2(5)
C20 C19 H19 119.9
C18 C19 H19 119.9
C19 C20 C21 117.5(5)
C19 C20 H20 121.2
C21 C20 H20 121.2
C22 C21 C20 119.1(5)
C22 C21 H21 120.5
C20 C21 H21 120.5
N3 C22 C21 122.9(5)
N3 C22 H22 118.5
C21 C22 H22 118.5
N4 C23 H23A 109.5
N4 C23 H23B 109.5
H23A C23 H23B 109.5
N4 C23 H23C 109.5
H23A C23 H23C 109.5
H23B C23 H23C 109.5
N4 C24 H24A 109.5
N4 C24 H24B 109.5
H24A C24 H24B 109.5
N4 C24 H24C 109.5
H24A C24 H24C 109.5
H24B C24 H24C 109.5
N5 C25 H25A 109.5
N5 C25 H25B 109.5
H25A C25 H25B 109.5
N5 C25 H25C 109.5
H25A C25 H25C 109.5
H25B C25 H25C 109.5
N5 C26 H26A 109.5
N5 C26 H26B 109.5
H26A C26 H26B 109.5
N5 C26 H26C 109.5
H26A C26 H26C 109.5
H26B C26 H26C 109.5
N6 C27 H27A 109.5
N6 C27 H27B 109.5
H27A C27 H27B 109.5
N6 C27 H27C 109.5
H27A C27 H27C 109.5
H27B C27 H27C 109.5
N6 C28 H28A 109.5
N6 C28 H28B 109.5
H28A C28 H28B 109.5
N6 C28 H28C 109.5
H28A C28 H28C 109.5
H28B C28 H28C 109.5
C30 C29 C34 120.4(4)
C30 C29 C36 121.8(4)
C34 C29 C36 117.6(4)
N7 C30 C29 121.7(4)
N7 C30 C31 119.2(4)
C29 C30 C31 118.9(4)
C32 C31 C30 119.6(4)
C32 C31 H31 120.2
C30 C31 H31 120.2
C31 C32 C33 122.1(5)
C31 C32 H32 119.0
C33 C32 H32 119.0
C34 C33 C32 119.5(5)
C34 C33 H33 120.3
C32 C33 H33 120.3
C33 C34 C29 119.3(5)
C33 C34 C35 118.3(4)
C29 C34 C35 122.3(4)
C34 C35 H35A 109.5
C34 C35 H35B 109.5
H35A C35 H35B 109.5
C34 C35 H35C 109.5
H35A C35 H35C 109.5
H35B C35 H35C 109.5
C41 C36 C37 118.8(4)
C41 C36 C29 121.6(4)
C37 C36 C29 119.5(4)
C38 C37 N8 119.1(4)
C38 C37 C36 118.2(4)
N8 C37 C36 122.8(4)
C39 C38 C37 122.5(4)
C39 C38 H38 118.8
C37 C38 H38 118.8
C40 C39 C38 119.2(4)
C40 C39 H39 120.4
C38 C39 H39 120.4
C39 C40 C41 120.9(4)
C39 C40 H40 119.5
C41 C40 H40 119.5
C40 C41 C36 120.3(4)
C40 C41 C42 118.6(4)
C36 C41 C42 121.1(4)
C41 C42 H42A 109.5
C41 C42 H42B 109.5
H42A C42 H42B 109.5
C41 C42 H42C 109.5
H42A C42 H42C 109.5
H42B C42 H42C 109.5
N8 C43 C44 111.5(4)
N8 C43 H43A 109.3
C44 C43 H43A 109.3
N8 C43 H43B 109.3
C44 C43 H43B 109.3
H43A C43 H43B 108.0
N9 C44 C45 122.5(4)
N9 C44 C43 115.2(4)
C45 C44 C43 122.3(4)
C46 C45 C44 118.4(5)
C46 C45 H45 120.8
C44 C45 H45 120.8
C45 C46 C47 120.3(5)
C45 C46 H46 119.9
C47 C46 H46 119.9
C48 C47 C46 118.0(5)
C48 C47 H47 121.0
C46 C47 H47 121.0
N9 C48 C47 123.3(5)
N9 C48 H48 118.3
C47 C48 H48 118.3
N7 C49 H49A 109.5
N7 C49 H49B 109.5
H49A C49 H49B 109.5
N7 C49 H49C 109.5
H49A C49 H49C 109.5
H49B C49 H49C 109.5
N7 C50 H50A 109.5
N7 C50 H50B 109.5
H50A C50 H50B 109.5
N7 C50 H50C 109.5
H50A C50 H50C 109.5
H50B C50 H50C 109.5
N10 C51 H51A 109.5
N10 C51 H51B 109.5
H51A C51 H51B 109.5
N10 C51 H51C 109.5
H51A C51 H51C 109.5
H51B C51 H51C 109.5
N10 C52 H52A 109.5
N10 C52 H52B 109.5
H52A C52 H52B 109.5
N10 C52 H52C 109.5
H52A C52 H52C 109.5
H52B C52 H52C 109.5
N11 C53 H53A 109.5
N11 C53 H53B 109.5
H53A C53 H53B 109.5
N11 C53 H53C 109.5
H53A C53 H53C 109.5
H53B C53 H53C 109.5
N11 C54 H54A 109.5
N11 C54 H54B 109.5
H54A C54 H54B 109.5
N11 C54 H54C 109.5
H54A C54 H54C 109.5
H54B C54 H54C 109.5
N12 C55 H55A 109.5
N12 C55 H55B 109.5
H55A C55 H55B 109.5
N12 C55 H55C 109.5
H55A C55 H55C 109.5
H55B C55 H55C 109.5
N12 C56 H56A 109.5
N12 C56 H56B 109.5
H56A C56 H56B 109.5
N12 C56 H56C 109.5
H56A C56 H56C 109.5
H56B C56 H56C 109.5

loop_
_geom_bond_atom_site_label_1
_geom_bond_atom_site_label_2
_geom_bond_distance
Zr1 N4 2.051(4)
Zr1 N5 2.078(4)
Zr1 N6 2.097(4)
Zr1 N2 2.126(4)
Zr1 N3 2.410(4)
Zr2 N10 2.056(4)
Zr2 N12 2.072(4)
Zr2 N11 2.087(4)
Zr2 N8 2.141(4)
Zr2 N9 2.423(4)
N1 C2 1.422(6)
N1 C16 1.450(5)
N1 C15 1.470(5)
N2 C9 1.444(6)
N2 C17 1.460(6)
N3 C18 1.318(6)
N3 C22 1.349(6)
N4 C23 1.442(5)
N4 C24 1.449(6)
N5 C26 1.418(6)
N5 C25 1.445(6)
N6 C28 1.427(5)
N6 C27 1.493(6)
N7 C30 1.378(5)
N7 C49 1.471(5)
N7 C50 1.484(6)
N8 C37 1.410(6)
N8 C43 1.452(5)
N9 C44 1.344(6)
N9 C48 1.353(6)
N10 C52 1.431(6)
N10 C51 1.470(5)
N11 C54 1.447(5)
N11 C53 1.461(6)
N12 C56 1.441(6)
N12 C55 1.479(6)
C1 C2 1.402(6)
C1 C6 1.406(6)
C1 C8 1.504(6)
C2 C3 1.404(6)
C3 C4 1.367(8)
C3 H3 0.9500
C4 C5 1.344(8)
C4 H4 0.9500
C5 C6 1.439(7)
C5 H5 0.9500
C6 C7 1.482(8)
C7 H7A 0.9800
C7 H7B 0.9800
C7 H7C 0.9800
C8 C13 1.396(6)
C8 C9 1.408(6)
C9 C10 1.406(6)
C10 C11 1.380(7)
C10 H10 0.9500
C11 C12 1.388(7)
C11 H11 0.9500
C12 C13 1.390(6)
C12 H12 0.9500
C13 C14 1.510(6)
C14 H14A 0.9800
C14 H14B 0.9800
C14 H14C 0.9800
C15 H15A 0.9800
C15 H15B 0.9800
C15 H15C 0.9800
C16 H16A 0.9800
C16 H16B 0.9800
C16 H16C 0.9800
C17 C18 1.478(7)
C17 H17A 0.9900
C17 H17B 0.9900
C18 C19 1.411(6)
C19 C20 1.363(7)
C19 H19 0.9500
C20 C21 1.410(7)
C20 H20 0.9500
C21 C22 1.367(6)
C21 H21 0.9500
C22 H22 0.9500
C23 H23A 0.9800
C23 H23B 0.9800
C23 H23C 0.9800
C24 H24A 0.9800
C24 H24B 0.9800
C24 H24C 0.9800
C25 H25A 0.9800
C25 H25B 0.9800
C25 H25C 0.9800
C26 H26A 0.9800
C26 H26B 0.9800
C26 H26C 0.9800
C27 H27A 0.9800
C27 H27B 0.9800
C27 H27C 0.9800
C28 H28A 0.9800
C28 H28B 0.9800
C28 H28C 0.9800
C29 C30 1.398(6)
C29 C34 1.427(6)
C29 C36 1.503(6)
C30 C31 1.411(6)
C31 C32 1.378(7)
C31 H31 0.9500
C32 C33 1.391(7)
C32 H32 0.9500
C33 C34 1.383(6)
C33 H33 0.9500
C34 C35 1.491(6)
C35 H35A 0.9800
C35 H35B 0.9800
C35 H35C 0.9800
C36 C41 1.410(6)
C36 C37 1.433(6)
C37 C38 1.398(6)
C38 C39 1.386(7)
C38 H38 0.9500
C39 C40 1.375(6)
C39 H39 0.9500
C40 C41 1.402(6)
C40 H40 0.9500
C41 C42 1.516(6)
C42 H42A 0.9800
C42 H42B 0.9800
C42 H42C 0.9800
C43 C44 1.505(7)
C43 H43A 0.9900
C43 H43B 0.9900
C44 C45 1.384(6)
C45 C46 1.375(7)
C45 H45 0.9500
C46 C47 1.378(7)
C46 H46 0.9500
C47 C48 1.370(7)
C47 H47 0.9500
C48 H48 0.9500
C49 H49A 0.9800
C49 H49B 0.9800
C49 H49C 0.9800
C50 H50A 0.9800
C50 H50B 0.9800
C50 H50C 0.9800
C51 H51A 0.9800
C51 H51B 0.9800
C51 H51C 0.9800
C52 H52A 0.9800
C52 H52B 0.9800
C52 H52C 0.9800
C53 H53A 0.9800
C53 H53B 0.9800
C53 H53C 0.9800
C54 H54A 0.9800
C54 H54B 0.9800
C54 H54C 0.9800
C55 H55A 0.9800
C55 H55B 0.9800
C55 H55C 0.9800
C56 H56A 0.9800
C56 H56B 0.9800
C56 H56C 0.9800

loop_
_geom_torsion_atom_site_label_1
_geom_torsion_atom_site_label_2
_geom_torsion_atom_site_label_3
_geom_torsion_atom_site_label_4
_geom_torsion
N4 Zr1 N2 C9 113.5(3)
N5 Zr1 N2 C9 -100.8(3)
N6 Zr1 N2 C9 6.6(3)
N3 Zr1 N2 C9 -171.4(4)
N4 Zr1 N2 C17 -66.8(4)
N5 Zr1 N2 C17 78.9(4)
N6 Zr1 N2 C17 -173.8(3)
N3 Zr1 N2 C17 8.3(3)
N4 Zr1 N3 C18 119.9(3)
N5 Zr1 N3 C18 -125.7(3)
N6 Zr1 N3 C18 -24.1(16)
N2 Zr1 N3 C18 -1.0(3)
N4 Zr1 N3 C22 -64.3(4)
N5 Zr1 N3 C22 50.1(4)
N6 Zr1 N3 C22 151.6(13)
N2 Zr1 N3 C22 174.8(4)
N5 Zr1 N4 C23 -144.5(3)
N6 Zr1 N4 C23 114.3(4)
N2 Zr1 N4 C23 3.1(4)
N3 Zr1 N4 C23 -62.7(4)
N5 Zr1 N4 C24 31.5(5)
N6 Zr1 N4 C24 -69.7(4)
N2 Zr1 N4 C24 179.2(4)
N3 Zr1 N4 C24 113.3(4)
N4 Zr1 N5 C26 -52.2(5)
N6 Zr1 N5 C26 49.3(4)
N2 Zr1 N5 C26 160.9(4)
N3 Zr1 N5 C26 -135.7(4)
N4 Zr1 N5 C25 124.7(4)
N6 Zr1 N5 C25 -133.8(4)
N2 Zr1 N5 C25 -22.2(5)
N3 Zr1 N5 C25 41.1(5)
N4 Zr1 N6 C28 168.2(4)
N5 Zr1 N6 C28 52.9(4)
N2 Zr1 N6 C28 -70.6(4)
N3 Zr1 N6 C28 -48.1(16)
N4 Zr1 N6 C27 -7.4(4)
N5 Zr1 N6 C27 -122.7(4)
N2 Zr1 N6 C27 113.8(4)
N3 Zr1 N6 C27 136.3(14)
N10 Zr2 N8 C37 -120.6(3)
N12 Zr2 N8 C37 97.4(3)
N11 Zr2 N8 C37 -8.6(3)
N9 Zr2 N8 C37 170.2(3)
N10 Zr2 N8 C43 58.8(4)
N12 Zr2 N8 C43 -83.1(4)
N11 Zr2 N8 C43 170.8(3)
N9 Zr2 N8 C43 -10.4(3)
N10 Zr2 N9 C44 -122.7(3)
N12 Zr2 N9 C44 125.8(3)
N11 Zr2 N9 C44 35(4)
N8 Zr2 N9 C44 4.3(3)
N10 Zr2 N9 C48 58.0(4)
N12 Zr2 N9 C48 -53.5(4)
N11 Zr2 N9 C48 -144(4)
N8 Zr2 N9 C48 -175.0(4)
N12 Zr2 N10 C52 -40.2(4)
N11 Zr2 N10 C52 58.4(4)
N8 Zr2 N10 C52 175.7(4)
N9 Zr2 N10 C52 -122.5(4)
N12 Zr2 N10 C51 126.4(4)
N11 Zr2 N10 C51 -135.0(4)
N8 Zr2 N10 C51 -17.7(4)
N9 Zr2 N10 C51 44.1(4)
N10 Zr2 N11 C54 -164.4(3)
N12 Zr2 N11 C54 -52.6(4)
N8 Zr2 N11 C54 68.3(4)
N9 Zr2 N11 C54 38(4)
N10 Zr2 N11 C53 6.8(4)
N12 Zr2 N11 C53 118.7(4)
N8 Zr2 N11 C53 -120.4(4)
N9 Zr2 N11 C53 -151(3)
N10 Zr2 N12 C56 -121.2(5)
N11 Zr2 N12 C56 138.4(6)
N8 Zr2 N12 C56 24.7(6)
N9 Zr2 N12 C56 -39.4(6)
N10 Zr2 N12 C55 59.6(5)
N11 Zr2 N12 C55 -40.8(5)
N8 Zr2 N12 C55 -154.5(4)
N9 Zr2 N12 C55 141.4(5)
C6 C1 C2 C3 -2.8(7)
C8 C1 C2 C3 172.5(4)
C6 C1 C2 N1 178.8(4)
C8 C1 C2 N1 -6.0(7)
C16 N1 C2 C1 -78.1(5)
C15 N1 C2 C1 153.5(4)
C16 N1 C2 C3 103.5(5)
C15 N1 C2 C3 -24.9(6)
C1 C2 C3 C4 0.7(7)
N1 C2 C3 C4 179.2(4)
C2 C3 C4 C5 1.7(8)
C3 C4 C5 C6 -2.0(8)
C2 C1 C6 C5 2.4(6)
C8 C1 C6 C5 -173.0(4)
C2 C1 C6 C7 -179.4(4)
C8 C1 C6 C7 5.3(6)
C4 C5 C6 C1 0.0(7)
C4 C5 C6 C7 -178.2(5)
C2 C1 C8 C13 97.5(5)
C6 C1 C8 C13 -87.2(6)
C2 C1 C8 C9 -85.3(6)
C6 C1 C8 C9 90.0(5)
C13 C8 C9 C10 -3.7(7)
C1 C8 C9 C10 179.0(4)
C13 C8 C9 N2 172.9(4)
C1 C8 C9 N2 -4.4(7)
C17 N2 C9 C10 -110.2(5)
Zr1 N2 C9 C10 69.5(5)
C17 N2 C9 C8 73.1(5)
Zr1 N2 C9 C8 -107.2(5)
C8 C9 C10 C11 2.0(7)
N2 C9 C10 C11 -174.8(4)
C9 C10 C11 C12 1.0(8)
C10 C11 C12 C13 -2.3(8)
C11 C12 C13 C8 0.6(7)
C11 C12 C13 C14 175.3(4)
C9 C8 C13 C12 2.4(7)
C1 C8 C13 C12 179.7(4)
C9 C8 C13 C14 -172.1(4)
C1 C8 C13 C14 5.1(7)
C9 N2 C17 C18 165.7(4)
Zr1 N2 C17 C18 -14.0(5)
C22 N3 C18 C19 0.6(7)
Zr1 N3 C18 C19 176.6(3)
C22 N3 C18 C17 178.1(4)
Zr1 N3 C18 C17 -5.9(5)
N2 C17 C18 N3 12.0(6)
N2 C17 C18 C19 -170.4(4)
N3 C18 C19 C20 -1.3(7)
C17 C18 C19 C20 -178.7(5)
C18 C19 C20 C21 1.9(7)
C19 C20 C21 C22 -2.0(7)
C18 N3 C22 C21 -0.6(7)
Zr1 N3 C22 C21 -176.3(3)
C20 C21 C22 N3 1.4(7)
C49 N7 C30 C29 174.2(4)
C50 N7 C30 C29 -46.1(6)
C49 N7 C30 C31 -1.8(6)
C50 N7 C30 C31 137.9(4)
C34 C29 C30 N7 179.0(4)
C36 C29 C30 N7 -5.3(6)
C34 C29 C30 C31 -4.9(7)
C36 C29 C30 C31 170.7(4)
N7 C30 C31 C32 179.6(4)
C29 C30 C31 C32 3.5(6)
C30 C31 C32 C33 0.6(7)
C31 C32 C33 C34 -3.4(7)
C32 C33 C34 C29 1.9(7)
C32 C33 C34 C35 -177.1(5)
C30 C29 C34 C33 2.3(7)
C36 C29 C34 C33 -173.6(4)
C30 C29 C34 C35 -178.8(4)
C36 C29 C34 C35 5.3(7)
C30 C29 C36 C41 106.0(5)
C34 C29 C36 C41 -78.2(6)
C30 C29 C36 C37 -73.1(6)
C34 C29 C36 C37 102.7(5)
C43 N8 C37 C38 115.8(4)
Zr2 N8 C37 C38 -64.7(5)
C43 N8 C37 C36 -64.2(5)
Zr2 N8 C37 C36 115.3(4)
C41 C36 C37 C38 -0.4(6)
C29 C36 C37 C38 178.8(4)
C41 C36 C37 N8 179.6(4)
C29 C36 C37 N8 -1.3(6)
N8 C37 C38 C39 177.9(4)
C36 C37 C38 C39 -2.2(7)
C37 C38 C39 C40 2.8(7)
C38 C39 C40 C41 -0.9(7)
C39 C40 C41 C36 -1.6(7)
C39 C40 C41 C42 -178.5(4)
C37 C36 C41 C40 2.2(7)
C29 C36 C41 C40 -177.0(4)
C37 C36 C41 C42 179.0(4)
C29 C36 C41 C42 -0.1(7)
C37 N8 C43 C44 -166.0(4)
Zr2 N8 C43 C44 14.6(5)
C48 N9 C44 C45 0.6(7)
Zr2 N9 C44 C45 -178.7(3)
C48 N9 C44 C43 -179.1(4)
Zr2 N9 C44 C43 1.6(5)
N8 C43 C44 N9 -9.2(6)
N8 C43 C44 C45 171.1(4)
N9 C44 C45 C46 -1.0(7)
C43 C44 C45 C46 178.7(4)
C44 C45 C46 C47 1.5(7)
C45 C46 C47 C48 -1.7(8)
C44 N9 C48 C47 -0.8(8)
Zr2 N9 C48 C47 178.4(4)
C46 C47 C48 N9 1.4(8)
